data_7150968
loop_
_publ_author_name
'Gabbutt, Christopher D.'
'Heron, B. Mark'
'Kolla, Suresh B.'
'Kilner, Colin'
'Coles, Simon J.'
'Horton, Peter N.'
'Hursthouse, Michael B.'

_publ_section_title
;
 Ring contraction during the 6\p-electrocyclisation of naphthopyran
 valence tautomers
;
_journal_issue 17
_journal_name_full 'Organic &amp; Biomolecular Chemistry'
_journal_page_first 3096
_journal_page_last 3104
_journal_paper_doi 10.1039/b807744d
_journal_volume 6
_journal_year 2008
_chemical_formula_moiety 'C25 H16 O3 S'
_chemical_formula_sum 'C25 H16 O3 S'
_chemical_formula_weight 396.44
_chemical_name_systematic
;
?
;
_space_group_IT_number 14
_symmetry_cell_setting monoclinic
_symmetry_space_group_name_Hall '-P 2yn'
_symmetry_space_group_name_H-M 'P 1 21/n 1'
_atom_sites_solution_hydrogens geom
_atom_sites_solution_primary direct
_atom_sites_solution_secondary difmap
_audit_creation_method SHELXL-97
_cell_angle_alpha 90.00
_cell_angle_beta 101.1430(7)
_cell_angle_gamma 90.00
_cell_formula_units_Z 4
_cell_length_a 7.97170(10)
_cell_length_b 20.6854(3)
_cell_length_c 11.1804(2)
_cell_measurement_reflns_used 24270
_cell_measurement_temperature 150(2)
_cell_measurement_theta_max 27.48
_cell_measurement_theta_min 1.00
_cell_volume 1808.87(5)
_computing_cell_refinement 'DENZO-SMN (Otwinowski & Minor, 1996)'
_computing_data_collection 'COLLECT (Nonius, 2004)'
_computing_data_reduction
;
DENZO-SMN and COLLECT (Otwinowski & Minor, 1996)
;
_computing_molecular_graphics
;
ORTEP-III Version 1.08 (Farrugia, 2005)
;
_computing_publication_material
;
enCIFer: A program for viewing, editing and visualising CIFs.
F. H. Allen, O. Johnson, G. P. Shields, B. R. Smith, M. Towler,
J. Applied Cryst., 37, 331-334, 2004
;
_computing_structure_refinement 'SHELXL-97 (Sheldrick, 1997)'
_computing_structure_solution
;
SIR92
Altomare, A.; Burla, M. C.; Camalli, G.; Cascarano, G.;
Giacovazzo, C.; Guagliardi, A.; Polidori, G.
J. Appl. Cryst. 1994, 27, 435-436.
;
_diffrn_ambient_temperature 150(2)
_diffrn_detector_area_resol_mean 9
_diffrn_measured_fraction_theta_full 0.999
_diffrn_measured_fraction_theta_max 0.999
_diffrn_measurement_device_type
;
Nonius KappaCCD area-detector diffractometer
;
_diffrn_measurement_method
;
phi and omega scans to fill the asymmetric unit
;
_diffrn_radiation_detector 'CCD plate'
_diffrn_radiation_monochromator graphite
_diffrn_radiation_probe x-ray
_diffrn_radiation_source 'fine-focus sealed tube'
_diffrn_radiation_type MoK\a
_diffrn_radiation_wavelength 0.71073
_diffrn_reflns_av_R_equivalents 0.0840
_diffrn_reflns_av_sigmaI/netI 0.0327
_diffrn_reflns_limit_h_max 9
_diffrn_reflns_limit_h_min -9
_diffrn_reflns_limit_k_max 25
_diffrn_reflns_limit_k_min -25
_diffrn_reflns_limit_l_max 13
_diffrn_reflns_limit_l_min -13
_diffrn_reflns_number 34563
_diffrn_reflns_theta_full 26.00
_diffrn_reflns_theta_max 26.00
_diffrn_reflns_theta_min 2.71
_diffrn_standards_decay_% 0
_diffrn_standards_interval_count 0
_diffrn_standards_interval_time 0
_diffrn_standards_number 0
_exptl_absorpt_coefficient_mu 0.205
_exptl_absorpt_correction_type none
_exptl_crystal_colour 'pale brown'
_exptl_crystal_density_diffrn 1.456
_exptl_crystal_density_method 'not measured'
_exptl_crystal_description plate
_exptl_crystal_F_000 824
_exptl_crystal_size_max 0.31
_exptl_crystal_size_mid 0.20
_exptl_crystal_size_min 0.08
_refine_diff_density_max 0.298
_refine_diff_density_min -0.545
_refine_diff_density_rms 0.067
_refine_ls_extinction_method none
_refine_ls_goodness_of_fit_ref 1.058
_refine_ls_hydrogen_treatment constr
_refine_ls_matrix_type full
_refine_ls_number_parameters 262
_refine_ls_number_reflns 3553
_refine_ls_number_restraints 0
_refine_ls_restrained_S_all 1.058
_refine_ls_R_factor_all 0.0483
_refine_ls_R_factor_gt 0.0396
_refine_ls_shift/su_max 0.001
_refine_ls_shift/su_mean 0.000
_refine_ls_structure_factor_coef Fsqd
_refine_ls_weighting_details 'calc w=1/[\s^2^(Fo^2^)+(0.0568P)^2^+0.7477P] where P=(Fo^2^+2Fc^2^)/3'
_refine_ls_weighting_scheme calc
_refine_ls_wR_factor_gt 0.1011
_refine_ls_wR_factor_ref 0.1084
_reflns_number_gt 3006
_reflns_number_total 3553
_reflns_threshold_expression >2sigma(I)
_cod_data_source_file b807744d.txt
_cod_data_source_block compound_6
_cod_original_sg_symbol_H-M P21/n
_cod_database_code 7150968

loop_
_symmetry_equiv_pos_as_xyz
'x, y, z'
'-x+1/2, y+1/2, -z+1/2'
'-x, -y, -z'
'x-1/2, -y-1/2, z-1/2'

loop_
_atom_site_label
_atom_site_type_symbol
_atom_site_fract_x
_atom_site_fract_y
_atom_site_fract_z
_atom_site_U_iso_or_equiv
_atom_site_adp_type
_atom_site_occupancy
_atom_site_symmetry_multiplicity
_atom_site_calc_flag
_atom_site_refinement_flags
_atom_site_disorder_assembly
_atom_site_disorder_group
C2 C 0.0489(2) 0.13082(8) 0.58869(15) 0.0235(3) Uani 1 1 d . . .
C3 C -0.0433(2) 0.07723(8) 0.61410(16) 0.0274(4) Uani 1 1 d . . .
H3 H -0.0646 0.0422 0.5582 0.033 Uiso 1 1 calc R . .
C4 C -0.1040(2) 0.07560(9) 0.72240(17) 0.0319(4) Uani 1 1 d . . .
H4 H -0.1680 0.0395 0.7410 0.038 Uiso 1 1 calc R . .
C5 C -0.0707(2) 0.12675(9) 0.80305(17) 0.0332(4) Uani 1 1 d . . .
H5 H -0.1121 0.1255 0.8772 0.040 Uiso 1 1 calc R . .
C6 C 0.0225(2) 0.17992(9) 0.77695(16) 0.0303(4) Uani 1 1 d . . .
H6 H 0.0447 0.2145 0.8337 0.036 Uiso 1 1 calc R . .
C7 C 0.0838(2) 0.18307(8) 0.66852(15) 0.0250(4) Uani 1 1 d . . .
C8 C 0.1929(2) 0.24046(8) 0.64353(15) 0.0249(4) Uani 1 1 d . . .
H8 H 0.2479 0.2582 0.7249 0.030 Uiso 1 1 calc R . .
C9 C 0.3376(2) 0.22073(8) 0.58009(15) 0.0247(3) Uani 1 1 d . . .
C10 C 0.4977(2) 0.24949(8) 0.61307(16) 0.0290(4) Uani 1 1 d . . .
H10 H 0.5144 0.2831 0.6721 0.035 Uiso 1 1 calc R . .
C11 C 0.6332(2) 0.22957(9) 0.56053(16) 0.0310(4) Uani 1 1 d . . .
H11 H 0.7418 0.2496 0.5843 0.037 Uiso 1 1 calc R . .
C12 C 0.6118(2) 0.18074(9) 0.47357(16) 0.0302(4) Uani 1 1 d . . .
H12 H 0.7052 0.1676 0.4379 0.036 Uiso 1 1 calc R . .
C13 C 0.4538(2) 0.15134(8) 0.43919(15) 0.0269(4) Uani 1 1 d . . .
H13 H 0.4377 0.1176 0.3804 0.032 Uiso 1 1 calc R . .
C14 C 0.3188(2) 0.17204(8) 0.49231(15) 0.0237(3) Uani 1 1 d . . .
C81 C 0.0899(2) 0.29479(8) 0.57579(15) 0.0252(4) Uani 1 1 d . . .
C83 C -0.0906(2) 0.37632(8) 0.56695(15) 0.0258(4) Uani 1 1 d . . .
C84 C -0.2032(2) 0.42233(8) 0.59899(16) 0.0299(4) Uani 1 1 d . . .
H84 H -0.2410 0.4203 0.6744 0.036 Uiso 1 1 calc R . .
C85 C -0.2557(2) 0.47026(8) 0.51609(16) 0.0313(4) Uani 1 1 d . . .
H85 H -0.3313 0.5025 0.5350 0.038 Uiso 1 1 calc R . .
C86 C -0.2008(2) 0.47355(8) 0.40192(16) 0.0292(4) Uani 1 1 d . . .
C87 C -0.2518(2) 0.52486(9) 0.31879(17) 0.0340(4) Uani 1 1 d . . .
H87 H -0.3241 0.5579 0.3391 0.041 Uiso 1 1 calc R . .
C88 C -0.1984(2) 0.52750(9) 0.20985(17) 0.0363(4) Uani 1 1 d . . .
H88 H -0.2338 0.5623 0.1554 0.044 Uiso 1 1 calc R . .
C89 C -0.0918(2) 0.47918(9) 0.17771(17) 0.0353(4) Uani 1 1 d . . .
H89 H -0.0552 0.4816 0.1019 0.042 Uiso 1 1 calc R . .
C90 C -0.0399(2) 0.42839(9) 0.25535(16) 0.0310(4) Uani 1 1 d . . .
H90 H 0.0307 0.3955 0.2322 0.037 Uiso 1 1 calc R . .
C91 C -0.0911(2) 0.42478(8) 0.36944(15) 0.0269(4) Uani 1 1 d . . .
C92 C -0.0360(2) 0.37519(8) 0.45706(15) 0.0258(4) Uani 1 1 d . . .
C93 C 0.0800(2) 0.32136(8) 0.46433(16) 0.0265(4) Uani 1 1 d . . .
H93 H 0.1384 0.3073 0.4026 0.032 Uiso 1 1 calc R . .
O1 O 0.00372(15) 0.17374(6) 0.36649(11) 0.0317(3) Uani 1 1 d . . .
O2 O 0.14789(16) 0.06870(6) 0.40829(11) 0.0319(3) Uani 1 1 d . . .
O82 O -0.01454(14) 0.32724(5) 0.64175(10) 0.0263(3) Uani 1 1 d . . .
S1 S 0.11952(5) 0.133079(19) 0.44924(4) 0.02435(14) Uani 1 1 d . . .

loop_
_atom_site_aniso_label
_atom_site_aniso_U_11
_atom_site_aniso_U_22
_atom_site_aniso_U_33
_atom_site_aniso_U_23
_atom_site_aniso_U_13
_atom_site_aniso_U_12
C2 0.0230(8) 0.0229(8) 0.0245(8) 0.0016(6) 0.0044(6) 0.0022(6)
C3 0.0256(8) 0.0229(8) 0.0330(9) 0.0022(7) 0.0043(7) 0.0008(6)
C4 0.0324(9) 0.0258(9) 0.0400(10) 0.0072(8) 0.0132(8) 0.0012(7)
C5 0.0382(10) 0.0320(10) 0.0328(9) 0.0068(8) 0.0154(8) 0.0064(8)
C6 0.0370(10) 0.0254(9) 0.0298(9) 0.0003(7) 0.0096(7) 0.0054(7)
C7 0.0253(8) 0.0218(8) 0.0272(8) 0.0027(6) 0.0035(7) 0.0033(6)
C8 0.0280(8) 0.0213(8) 0.0249(8) -0.0020(6) 0.0041(7) -0.0003(6)
C9 0.0269(8) 0.0213(8) 0.0251(8) 0.0028(6) 0.0027(7) 0.0010(6)
C10 0.0301(9) 0.0251(9) 0.0295(9) -0.0016(7) 0.0004(7) -0.0029(7)
C11 0.0238(8) 0.0301(9) 0.0370(10) 0.0038(8) 0.0008(7) -0.0025(7)
C12 0.0271(9) 0.0286(9) 0.0356(9) 0.0045(7) 0.0083(7) 0.0034(7)
C13 0.0300(8) 0.0236(8) 0.0279(9) 0.0019(7) 0.0072(7) 0.0014(7)
C14 0.0244(8) 0.0215(8) 0.0243(8) 0.0023(6) 0.0025(6) -0.0010(6)
C81 0.0252(8) 0.0200(8) 0.0310(9) -0.0040(7) 0.0070(7) -0.0015(6)
C83 0.0270(8) 0.0208(8) 0.0289(9) 0.0000(7) 0.0036(7) -0.0026(6)
C84 0.0297(9) 0.0293(9) 0.0312(9) -0.0023(7) 0.0069(7) 0.0015(7)
C85 0.0279(9) 0.0256(9) 0.0389(10) -0.0029(8) 0.0030(7) 0.0035(7)
C86 0.0254(8) 0.0252(9) 0.0339(9) -0.0011(7) -0.0019(7) -0.0031(7)
C87 0.0303(9) 0.0248(9) 0.0427(10) 0.0009(8) -0.0032(8) -0.0006(7)
C88 0.0369(10) 0.0294(10) 0.0377(10) 0.0083(8) -0.0051(8) -0.0066(8)
C89 0.0385(10) 0.0347(10) 0.0308(9) 0.0028(8) 0.0017(8) -0.0101(8)
C90 0.0327(9) 0.0278(9) 0.0314(9) -0.0002(7) 0.0031(7) -0.0049(7)
C91 0.0259(8) 0.0234(8) 0.0297(9) -0.0019(7) 0.0012(7) -0.0060(7)
C92 0.0254(8) 0.0216(8) 0.0294(9) -0.0025(7) 0.0030(7) -0.0039(6)
C93 0.0291(8) 0.0214(8) 0.0301(9) -0.0012(7) 0.0083(7) -0.0011(7)
O1 0.0302(6) 0.0353(7) 0.0278(6) 0.0037(5) 0.0012(5) -0.0018(5)
O2 0.0382(7) 0.0243(6) 0.0351(7) -0.0080(5) 0.0118(5) -0.0057(5)
O82 0.0297(6) 0.0215(6) 0.0280(6) -0.0004(5) 0.0066(5) 0.0015(5)
S1 0.0260(2) 0.0230(2) 0.0239(2) -0.00149(16) 0.00444(16) -0.00307(15)

loop_
_atom_type_symbol
_atom_type_description
_atom_type_scat_dispersion_real
_atom_type_scat_dispersion_imag
_atom_type_scat_source
C C 0.0033 0.0016 'International Tables Vol C Tables 4.2.6.8 and 6.1.1.4'
H H 0.0000 0.0000 'International Tables Vol C Tables 4.2.6.8 and 6.1.1.4'
O O 0.0106 0.0060 'International Tables Vol C Tables 4.2.6.8 and 6.1.1.4'
S S 0.1246 0.1234 'International Tables Vol C Tables 4.2.6.8 and 6.1.1.4'

loop_
_geom_angle_atom_site_label_1
_geom_angle_atom_site_label_2
_geom_angle_atom_site_label_3
_geom_angle
_geom_angle_site_symmetry_1
_geom_angle_site_symmetry_3
_geom_angle_publ_flag
C3 C2 C7 122.38(15) . . ?
C3 C2 S1 118.38(13) . . ?
C7 C2 S1 119.22(12) . . ?
C4 C3 C2 119.00(16) . . ?
C4 C3 H3 120.5 . . ?
C2 C3 H3 120.5 . . ?
C5 C4 C3 119.68(16) . . ?
C5 C4 H4 120.2 . . ?
C3 C4 H4 120.2 . . ?
C4 C5 C6 120.79(16) . . ?
C4 C5 H5 119.6 . . ?
C6 C5 H5 119.6 . . ?
C5 C6 C7 120.76(17) . . ?
C5 C6 H6 119.6 . . ?
C7 C6 H6 119.6 . . ?
C6 C7 C2 117.38(15) . . ?
C6 C7 C8 120.19(15) . . ?
C2 C7 C8 122.35(14) . . ?
C81 C8 C9 110.76(13) . . ?
C81 C8 C7 113.38(13) . . ?
C9 C8 C7 112.70(13) . . ?
C81 C8 H8 106.5 . . ?
C9 C8 H8 106.5 . . ?
C7 C8 H8 106.5 . . ?
C10 C9 C14 117.62(15) . . ?
C10 C9 C8 120.04(15) . . ?
C14 C9 C8 122.28(15) . . ?
C11 C10 C9 120.64(16) . . ?
C11 C10 H10 119.7 . . ?
C9 C10 H10 119.7 . . ?
C10 C11 C12 120.76(16) . . ?
C10 C11 H11 119.6 . . ?
C12 C11 H11 119.6 . . ?
C13 C12 C11 119.73(16) . . ?
C13 C12 H12 120.1 . . ?
C11 C12 H12 120.1 . . ?
C12 C13 C14 118.86(16) . . ?
C12 C13 H13 120.6 . . ?
C14 C13 H13 120.6 . . ?
C13 C14 C9 122.38(15) . . ?
C13 C14 S1 118.20(13) . . ?
C9 C14 S1 119.40(12) . . ?
C93 C81 O82 111.09(15) . . ?
C93 C81 C8 134.12(15) . . ?
O82 C81 C8 114.74(13) . . ?
O82 C83 C92 110.49(14) . . ?
O82 C83 C84 124.97(15) . . ?
C92 C83 C84 124.51(16) . . ?
C85 C84 C83 116.54(16) . . ?
C85 C84 H84 121.7 . . ?
C83 C84 H84 121.7 . . ?
C84 C85 C86 122.27(16) . . ?
C84 C85 H85 118.9 . . ?
C86 C85 H85 118.9 . . ?
C87 C86 C91 118.33(16) . . ?
C87 C86 C85 121.53(16) . . ?
C91 C86 C85 120.14(15) . . ?
C88 C87 C86 121.01(17) . . ?
C88 C87 H87 119.5 . . ?
C86 C87 H87 119.5 . . ?
C87 C88 C89 120.53(17) . . ?
C87 C88 H88 119.7 . . ?
C89 C88 H88 119.7 . . ?
C90 C89 C88 120.39(17) . . ?
C90 C89 H89 119.8 . . ?
C88 C89 H89 119.8 . . ?
C89 C90 C91 120.39(17) . . ?
C89 C90 H90 119.8 . . ?
C91 C90 H90 119.8 . . ?
C90 C91 C86 119.34(16) . . ?
C90 C91 C92 123.54(16) . . ?
C86 C91 C92 117.11(15) . . ?
C83 C92 C91 119.37(15) . . ?
C83 C92 C93 105.80(15) . . ?
C91 C92 C93 134.70(16) . . ?
C81 C93 C92 106.79(15) . . ?
C81 C93 H93 126.6 . . ?
C92 C93 H93 126.6 . . ?
C83 O82 C81 105.80(12) . . ?
O2 S1 O1 117.08(8) . . ?
O2 S1 C2 110.75(7) . . ?
O1 S1 C2 108.00(7) . . ?
O2 S1 C14 108.71(8) . . ?
O1 S1 C14 109.84(7) . . ?
C2 S1 C14 101.31(8) . . ?

loop_
_geom_bond_atom_site_label_1
_geom_bond_atom_site_label_2
_geom_bond_distance
_geom_bond_site_symmetry_2
_geom_bond_publ_flag
C2 C3 1.389(2) . ?
C2 C7 1.395(2) . ?
C2 S1 1.7578(16) . ?
C3 C4 1.388(2) . ?
C3 H3 0.9500 . ?
C4 C5 1.382(3) . ?
C4 H4 0.9500 . ?
C5 C6 1.389(3) . ?
C5 H5 0.9500 . ?
C6 C7 1.394(2) . ?
C6 H6 0.9500 . ?
C7 C8 1.529(2) . ?
C8 C81 1.507(2) . ?
C8 C9 1.522(2) . ?
C8 H8 1.0000 . ?
C9 C10 1.392(2) . ?
C9 C14 1.394(2) . ?
C10 C11 1.388(2) . ?
C10 H10 0.9500 . ?
C11 C12 1.390(3) . ?
C11 H11 0.9500 . ?
C12 C13 1.384(2) . ?
C12 H12 0.9500 . ?
C13 C14 1.393(2) . ?
C13 H13 0.9500 . ?
C14 S1 1.7635(16) . ?
C81 C93 1.350(2) . ?
C81 O82 1.3871(19) . ?
C83 O82 1.379(2) . ?
C83 C92 1.380(2) . ?
C83 C84 1.401(2) . ?
C84 C85 1.367(2) . ?
C84 H84 0.9500 . ?
C85 C86 1.429(2) . ?
C85 H85 0.9500 . ?
C86 C87 1.418(2) . ?
C86 C91 1.427(2) . ?
C87 C88 1.367(3) . ?
C87 H87 0.9500 . ?
C88 C89 1.403(3) . ?
C88 H88 0.9500 . ?
C89 C90 1.375(3) . ?
C89 H89 0.9500 . ?
C90 C91 1.414(2) . ?
C90 H90 0.9500 . ?
C91 C92 1.428(2) . ?
C92 C93 1.440(2) . ?
C93 H93 0.9500 . ?
O1 S1 1.4441(12) . ?
O2 S1 1.4402(12) . ?

loop_
_geom_torsion_atom_site_label_1
_geom_torsion_atom_site_label_2
_geom_torsion_atom_site_label_3
_geom_torsion_atom_site_label_4
_geom_torsion
_geom_torsion_site_symmetry_1
_geom_torsion_site_symmetry_2
_geom_torsion_site_symmetry_3
_geom_torsion_site_symmetry_4
_geom_torsion_publ_flag
C7 C2 C3 C4 0.4(2) . . . . ?
S1 C2 C3 C4 -178.25(13) . . . . ?
C2 C3 C4 C5 -0.5(3) . . . . ?
C3 C4 C5 C6 0.1(3) . . . . ?
C4 C5 C6 C7 0.4(3) . . . . ?
C5 C6 C7 C2 -0.4(2) . . . . ?
C5 C6 C7 C8 -177.28(16) . . . . ?
C3 C2 C7 C6 0.1(2) . . . . ?
S1 C2 C7 C6 178.71(12) . . . . ?
C3 C2 C7 C8 176.84(15) . . . . ?
S1 C2 C7 C8 -4.5(2) . . . . ?
C6 C7 C8 C81 -91.71(18) . . . . ?
C2 C7 C8 C81 91.61(18) . . . . ?
C6 C7 C8 C9 141.46(16) . . . . ?
C2 C7 C8 C9 -35.2(2) . . . . ?
C81 C8 C9 C10 91.41(18) . . . . ?
C7 C8 C9 C10 -140.38(16) . . . . ?
C81 C8 C9 C14 -91.58(18) . . . . ?
C7 C8 C9 C14 36.6(2) . . . . ?
C14 C9 C10 C11 -0.5(2) . . . . ?
C8 C9 C10 C11 176.60(15) . . . . ?
C9 C10 C11 C12 0.3(3) . . . . ?
C10 C11 C12 C13 -0.3(3) . . . . ?
C11 C12 C13 C14 0.6(2) . . . . ?
C12 C13 C14 C9 -0.9(2) . . . . ?
C12 C13 C14 S1 -178.95(13) . . . . ?
C10 C9 C14 C13 0.8(2) . . . . ?
C8 C9 C14 C13 -176.23(15) . . . . ?
C10 C9 C14 S1 178.91(12) . . . . ?
C8 C9 C14 S1 1.8(2) . . . . ?
C9 C8 C81 C93 13.2(3) . . . . ?
C7 C8 C81 C93 -114.6(2) . . . . ?
C9 C8 C81 O82 -163.87(13) . . . . ?
C7 C8 C81 O82 68.28(18) . . . . ?
O82 C83 C84 C85 175.23(15) . . . . ?
C92 C83 C84 C85 -2.6(3) . . . . ?
C83 C84 C85 C86 0.5(3) . . . . ?
C84 C85 C86 C87 -177.77(16) . . . . ?
C84 C85 C86 C91 1.8(3) . . . . ?
C91 C86 C87 C88 0.4(2) . . . . ?
C85 C86 C87 C88 179.99(16) . . . . ?
C86 C87 C88 C89 0.1(3) . . . . ?
C87 C88 C89 C90 0.2(3) . . . . ?
C88 C89 C90 C91 -1.1(3) . . . . ?
C89 C90 C91 C86 1.6(2) . . . . ?
C89 C90 C91 C92 -177.00(16) . . . . ?
C87 C86 C91 C90 -1.3(2) . . . . ?
C85 C86 C91 C90 179.17(15) . . . . ?
C87 C86 C91 C92 177.42(15) . . . . ?
C85 C86 C91 C92 -2.2(2) . . . . ?
O82 C83 C92 C91 -175.90(14) . . . . ?
C84 C83 C92 C91 2.2(3) . . . . ?
O82 C83 C92 C93 0.63(18) . . . . ?
C84 C83 C92 C93 178.69(16) . . . . ?
C90 C91 C92 C83 178.90(15) . . . . ?
C86 C91 C92 C83 0.3(2) . . . . ?
C90 C91 C92 C93 3.6(3) . . . . ?
C86 C91 C92 C93 -175.02(17) . . . . ?
O82 C81 C93 C92 0.89(19) . . . . ?
C8 C81 C93 C92 -176.26(17) . . . . ?
C83 C92 C93 C81 -0.91(18) . . . . ?
C91 C92 C93 C81 174.83(18) . . . . ?
C92 C83 O82 C81 -0.11(17) . . . . ?
C84 C83 O82 C81 -178.16(16) . . . . ?
C93 C81 O82 C83 -0.50(18) . . . . ?
C8 C81 O82 C83 177.24(13) . . . . ?
C3 C2 S1 O2 -29.02(15) . . . . ?
C7 C2 S1 O2 152.29(13) . . . . ?
C3 C2 S1 O1 100.39(14) . . . . ?
C7 C2 S1 O1 -78.30(14) . . . . ?
C3 C2 S1 C14 -144.21(13) . . . . ?
C7 C2 S1 C14 37.10(14) . . . . ?
C13 C14 S1 O2 25.58(15) . . . . ?
C9 C14 S1 O2 -152.56(13) . . . . ?
C13 C14 S1 O1 -103.70(14) . . . . ?
C9 C14 S1 O1 78.16(14) . . . . ?
C13 C14 S1 C2 142.28(13) . . . . ?
C9 C14 S1 C2 -35.86(14) . . . . ?

loop_
_cod_related_entry_id
_cod_related_entry_database
_cod_related_entry_code
1 ChemSpider 25938746
